data_7125516
loop_
_publ_author_name
'Neeraj, S.'
'Forster, P. M.'
'Rao, C. N. R.'
'Cheetham, A. K.'

_publ_section_title
;
 A new route for the synthesis of open-framework metal phosphates using
 organophosphates
;
_journal_issue 24
_journal_name_full 'Chemical Communications'
_journal_page_first 2716
_journal_paper_doi 10.1039/b107898b
_journal_year 2001
_chemical_formula_sum 'C4 H12 Co2 N2 O8 P2'
_chemical_formula_weight 395.96
_space_group_IT_number 2
_space_group_name_Hall '-P 1'
_space_group_name_H-M_alt 'P -1'
_atom_sites_solution_hydrogens geom
_atom_sites_solution_primary direct
_atom_sites_solution_secondary difmap
_audit_creation_method SHELXL-97
_cell_angle_alpha 66.381(2)
_cell_angle_beta 89.058(2)
_cell_angle_gamma 81.674(2)
_cell_formula_units_Z 2
_cell_length_a 5.1534(7)
_cell_length_b 10.7578(13)
_cell_length_c 10.8329(14)
_cell_measurement_temperature 293(2)
_cell_volume 543.89(12)
_computing_structure_refinement 'SHELXL-97 (Sheldrick, 1997)'
_computing_structure_solution 'SHELXS-97 (Sheldrick, 1990)'
_diffrn_ambient_temperature 293(2)
_diffrn_measured_fraction_theta_full 0.878
_diffrn_measured_fraction_theta_max 0.878
_diffrn_measurement_device_type 'Siemen's SMART-CCD'
_diffrn_radiation_monochromator graphite
_diffrn_radiation_source 'fine-focus sealed tube'
_diffrn_radiation_type MoK\a
_diffrn_radiation_wavelength 0.71073
_diffrn_reflns_av_R_equivalents 0.0373
_diffrn_reflns_av_sigmaI/netI 0.0415
_diffrn_reflns_limit_h_max 6
_diffrn_reflns_limit_h_min -6
_diffrn_reflns_limit_k_max 8
_diffrn_reflns_limit_k_min -14
_diffrn_reflns_limit_l_max 14
_diffrn_reflns_limit_l_min -14
_diffrn_reflns_number 3240
_diffrn_reflns_theta_full 28.20
_diffrn_reflns_theta_max 28.20
_diffrn_reflns_theta_min 2.05
_exptl_absorpt_coefficient_mu 3.380
_exptl_crystal_colour 'Deep blue'
_exptl_crystal_density_diffrn 2.418
_exptl_crystal_density_method 'not measured'
_exptl_crystal_description Plate
_exptl_crystal_F_000 396
_exptl_crystal_size_max 0.3mm
_exptl_crystal_size_mid 0.1mm
_exptl_crystal_size_min 0.02mm
_refine_diff_density_max 1.137
_refine_diff_density_min -1.369
_refine_diff_density_rms 0.211
_refine_ls_extinction_method none
_refine_ls_goodness_of_fit_ref 1.012
_refine_ls_hydrogen_treatment mixed
_refine_ls_matrix_type full
_refine_ls_number_parameters 163
_refine_ls_number_reflns 2350
_refine_ls_number_restraints 0
_refine_ls_restrained_S_all 1.012
_refine_ls_R_factor_all 0.0643
_refine_ls_R_factor_gt 0.0536
_refine_ls_shift/su_max 0.001
_refine_ls_shift/su_mean 0.000
_refine_ls_structure_factor_coef Fsqd
_refine_ls_weighting_details 'calc w=1/[\s^2^(Fo^2^)+(0.1076P)^2^+0.0000P] where P=(Fo^2^+2Fc^2^)/3'
_refine_ls_weighting_scheme calc
_refine_ls_wR_factor_gt 0.1388
_refine_ls_wR_factor_ref 0.1470
_reflns_number_gt 1890
_reflns_number_total 2350
_reflns_threshold_expression >2sigma(I)
_cod_data_source_file b107898b.txt
_cod_data_source_block sad_(Compound_V)
_cod_database_code 7125516

loop_
_symmetry_equiv_pos_as_xyz
'x, y, z'
'-x, -y, -z'

loop_
_atom_site_label
_atom_site_type_symbol
_atom_site_fract_x
_atom_site_fract_y
_atom_site_fract_z
_atom_site_U_iso_or_equiv
_atom_site_adp_type
_atom_site_occupancy
_atom_site_symmetry_multiplicity
_atom_site_calc_flag
_atom_site_refinement_flags
Co1 Co 0.20135(11) 0.50095(6) 0.64221(6) 0.0152(2) Uani 1 1 d .
Co2 Co -0.29692(11) 0.49275(6) 0.85898(6) 0.0148(2) Uani 1 1 d .
P1 P -0.2244(2) 0.32401(11) 0.67307(11) 0.0131(3) Uani 1 1 d .
P2 P 0.1741(2) 0.67021(11) 0.82456(11) 0.0128(3) Uani 1 1 d .
O1 O 0.1140(7) 0.6462(4) 0.4659(3) 0.0240(8) Uani 1 1 d .
O2 O 0.4753(6) 0.3468(4) 0.6686(4) 0.0254(8) Uani 1 1 d .
O3 O -0.1202(6) 0.4249(3) 0.7260(3) 0.0187(7) Uani 1 1 d .
O4 O 0.3389(6) 0.5648(4) 0.7757(3) 0.0196(7) Uani 1 1 d .
O5 O -0.2958(7) 0.3536(3) 1.0391(3) 0.0227(7) Uani 1 1 d .
O6 O -0.1108(6) 0.6453(4) 0.8320(4) 0.0260(8) Uani 1 1 d .
O7 O -0.1328(7) 0.1757(3) 0.7704(3) 0.0223(7) Uani 1 1 d .
O8 O 0.1843(7) 0.8157(3) 0.7224(3) 0.0232(7) Uani 1 1 d .
N1 N 0.3372(8) 0.0961(4) 0.8872(4) 0.0241(9) Uani 1 1 d .
H10A H 0.4588 0.1328 0.8286 0.029 Uiso 1 1 calc R
H10B H 0.1777 0.1360 0.8469 0.029 Uiso 1 1 calc R
N2 N -0.3627(9) 0.8899(4) 0.6106(4) 0.0275(10) Uani 1 1 d .
H20A H -0.4966 0.8604 0.6635 0.033 Uiso 1 1 calc R
H20B H -0.2131 0.8367 0.6538 0.033 Uiso 1 1 calc R
C1 C 0.3666(10) 0.1248(5) 1.0088(5) 0.0244(10) Uani 1 1 d .
H1A H 0.2290 0.0910 1.0699 0.029 Uiso 1 1 calc R
H1B H 0.3519 0.2230 0.9832 0.029 Uiso 1 1 calc R
C2 C 0.3677(9) -0.0545(5) 0.9222(5) 0.0229(10) Uani 1 1 d .
H2B H 0.3492 -0.0700 0.8408 0.027 Uiso 1 1 calc R
H2C H 0.2307 -0.0934 0.9815 0.027 Uiso 1 1 calc R
C3 C -0.3505(10) 1.0331(5) 0.5891(5) 0.0239(10) Uani 1 1 d .
H3A H -0.2025 1.0644 0.5349 0.029 Uiso 1 1 calc R
H3B H -0.3246 1.0383 0.6753 0.029 Uiso 1 1 calc R
C4 C -0.3997(11) 0.8757(6) 0.4810(6) 0.0280(11) Uani 1 1 d .
H4A H -0.4114 0.7810 0.4983 0.034 Uiso 1 1 calc R
H4B H -0.2520 0.9027 0.4249 0.034 Uiso 1 1 calc R

loop_
_atom_site_aniso_label
_atom_site_aniso_U_11
_atom_site_aniso_U_22
_atom_site_aniso_U_33
_atom_site_aniso_U_23
_atom_site_aniso_U_13
_atom_site_aniso_U_12
Co1 0.0137(3) 0.0185(4) 0.0126(3) -0.0059(3) -0.0004(2) -0.0009(2)
Co2 0.0149(3) 0.0171(4) 0.0120(3) -0.0054(3) -0.0016(2) -0.0020(2)
P1 0.0124(5) 0.0148(6) 0.0125(6) -0.0065(5) -0.0012(4) 0.0000(4)
P2 0.0127(5) 0.0138(6) 0.0116(6) -0.0051(4) -0.0018(4) -0.0012(4)
O1 0.0326(19) 0.0230(18) 0.0126(16) -0.0051(14) 0.0036(13) 0.0009(15)
O2 0.0117(15) 0.0269(19) 0.043(2) -0.0203(18) -0.0013(14) -0.0003(13)
O3 0.0153(14) 0.0239(17) 0.0240(17) -0.0159(15) 0.0033(12) -0.0068(13)
O4 0.0126(14) 0.0269(18) 0.0236(17) -0.0164(15) -0.0041(12) 0.0034(13)
O5 0.0369(19) 0.0180(17) 0.0112(16) -0.0027(13) -0.0067(14) -0.0065(14)
O6 0.0105(15) 0.0274(19) 0.045(2) -0.0190(17) 0.0018(14) -0.0034(13)
O7 0.0254(17) 0.0172(17) 0.0187(17) -0.0026(14) -0.0050(13) 0.0008(13)
O8 0.0302(18) 0.0172(17) 0.0179(17) -0.0027(14) -0.0022(14) -0.0027(14)
N1 0.021(2) 0.026(2) 0.023(2) -0.0064(18) -0.0057(16) -0.0071(17)
N2 0.027(2) 0.025(2) 0.023(2) -0.0029(18) -0.0050(17) 0.0016(18)
C1 0.021(2) 0.021(2) 0.032(3) -0.013(2) 0.000(2) -0.0010(19)
C2 0.019(2) 0.029(3) 0.021(2) -0.010(2) -0.0033(18) -0.0053(19)
C3 0.023(2) 0.034(3) 0.021(2) -0.015(2) -0.0020(18) -0.009(2)
C4 0.032(3) 0.022(3) 0.031(3) -0.014(2) 0.000(2) 0.002(2)

loop_
_atom_type_symbol
_atom_type_description
_atom_type_scat_dispersion_real
_atom_type_scat_dispersion_imag
_atom_type_scat_source
C C 0.0033 0.0016 'International Tables Vol C Tables 4.2.6.8 and 6.1.1.4'
H H 0.0000 0.0000 'International Tables Vol C Tables 4.2.6.8 and 6.1.1.4'
N N 0.0061 0.0033 'International Tables Vol C Tables 4.2.6.8 and 6.1.1.4'
O O 0.0106 0.0060 'International Tables Vol C Tables 4.2.6.8 and 6.1.1.4'
P P 0.1023 0.0942 'International Tables Vol C Tables 4.2.6.8 and 6.1.1.4'
Co Co 0.3494 0.9721 'International Tables Vol C Tables 4.2.6.8 and 6.1.1.4'

loop_
_geom_angle_atom_site_label_1
_geom_angle_atom_site_label_2
_geom_angle_atom_site_label_3
_geom_angle
_geom_angle_site_symmetry_1
_geom_angle_site_symmetry_3
O1 Co1 O2 121.18(16) . .
O1 Co1 O3 110.47(15) . .
O2 Co1 O3 107.64(15) . .
O1 Co1 O4 113.49(15) . .
O2 Co1 O4 98.85(13) . .
O3 Co1 O4 103.35(13) . .
O5 Co2 O6 117.75(16) . .
O5 Co2 O4 111.89(16) . 1_455
O6 Co2 O4 109.43(14) . 1_455
O5 Co2 O3 114.24(14) . .
O6 Co2 O3 100.01(14) . .
O4 Co2 O3 101.84(13) 1_455 .
O1 P1 O7 111.2(2) 2_566 .
O1 P1 O2 112.6(2) 2_566 1_455
O7 P1 O2 107.2(2) . 1_455
O1 P1 O3 106.55(19) 2_566 .
O7 P1 O3 109.93(19) . .
O2 P1 O3 109.36(18) 1_455 .
O8 P2 O5 111.1(2) . 2_567
O8 P2 O6 108.2(2) . .
O5 P2 O6 112.9(2) 2_567 .
O8 P2 O4 109.7(2) . .
O5 P2 O4 106.84(18) 2_567 .
O6 P2 O4 108.07(19) . .
P1 O1 Co1 133.6(2) 2_566 .
P1 O2 Co1 135.8(2) 1_655 .
P1 O3 Co1 116.13(17) . .
P1 O3 Co2 125.60(19) . .
Co1 O3 Co2 118.11(16) . .
P2 O4 Co2 115.23(17) . 1_655
P2 O4 Co1 123.90(18) . .
Co2 O4 Co1 120.87(15) 1_655 .
P2 O5 Co2 134.8(2) 2_567 .
P2 O6 Co2 137.0(2) . .
C1 N1 C2 111.4(4) . .
C1 N1 H10A 109.3 . .
C2 N1 H10A 109.3 . .
C1 N1 H10B 109.3 . .
C2 N1 H10B 109.3 . .
H10A N1 H10B 108.0 . .
C3 N2 C4 111.9(4) . .
C3 N2 H20A 109.2 . .
C4 N2 H20A 109.2 . .
C3 N2 H20B 109.2 . .
C4 N2 H20B 109.2 . .
H20A N2 H20B 107.9 . .
N1 C1 C2 109.0(4) . 2_657
N1 C1 H1A 109.9 . .
C2 C1 H1A 109.9 2_657 .
N1 C1 H1B 109.9 . .
C2 C1 H1B 109.9 2_657 .
H1A C1 H1B 108.3 . .
N1 C2 C1 110.6(4) . 2_657
N1 C2 H2B 109.5 . .
C1 C2 H2B 109.5 2_657 .
N1 C2 H2C 109.5 . .
C1 C2 H2C 109.5 2_657 .
H2B C2 H2C 108.1 . .
N2 C3 C4 110.4(4) . 2_476
N2 C3 H3A 109.6 . .
C4 C3 H3A 109.6 2_476 .
N2 C3 H3B 109.6 . .
C4 C3 H3B 109.6 2_476 .
H3A C3 H3B 108.1 . .
N2 C4 C3 107.9(4) . 2_476
N2 C4 H4A 110.1 . .
C3 C4 H4A 110.1 2_476 .
N2 C4 H4B 110.1 . .
C3 C4 H4B 110.1 2_476 .
H4A C4 H4B 108.4 . .

loop_
_geom_bond_atom_site_label_1
_geom_bond_atom_site_label_2
_geom_bond_distance
_geom_bond_site_symmetry_2
Co1 O1 1.930(3) .
Co1 O2 1.945(3) .
Co1 O3 1.997(3) .
Co1 O4 2.009(3) .
Co2 O5 1.925(3) .
Co2 O6 1.940(4) .
Co2 O4 2.003(3) 1_455
Co2 O3 2.011(3) .
P1 O1 1.527(3) 2_566
P1 O7 1.527(3) .
P1 O2 1.530(3) 1_455
P1 O3 1.572(3) .
P2 O8 1.520(4) .
P2 O5 1.524(3) 2_567
P2 O6 1.525(3) .
P2 O4 1.573(3) .
O1 P1 1.527(3) 2_566
O2 P1 1.530(3) 1_655
O4 Co2 2.003(3) 1_655
O5 P2 1.524(3) 2_567
N1 C1 1.482(6) .
N1 C2 1.493(6) .
N1 H10A 0.9000 .
N1 H10B 0.9000 .
N2 C3 1.474(7) .
N2 C4 1.490(7) .
N2 H20A 0.9000 .
N2 H20B 0.9000 .
C1 C2 1.512(6) 2_657
C1 H1A 0.9700 .
C1 H1B 0.9700 .
C2 C1 1.512(6) 2_657
C2 H2B 0.9700 .
C2 H2C 0.9700 .
C3 C4 1.506(7) 2_476
C3 H3A 0.9700 .
C3 H3B 0.9700 .
C4 C3 1.506(7) 2_476
C4 H4A 0.9700 .
C4 H4B 0.9700 .
